data_7135064
loop_
_publ_author_name
'Jangra, Reena'
'Bulbul, Amir Sohel'
'Sankar, Muniappan'

_publ_section_title
;
 \p-Extended Cis- and Trans-Bis(Tetracyanobutadiene) Cu-Porphyrins with
 Unusual Multiredox Behavior
;
_journal_name_full 'Chemical Communications'
_journal_paper_doi 10.1039/D5CC04942C
_journal_year 2025
_chemical_formula_moiety 'C88 H44 Cu N12, 0.5[H2O], 0.5[CH4O]'
_chemical_formula_sum 'C88.5 H47 Cu N12 O'
_chemical_formula_weight 1357.92
_space_group_crystal_system triclinic
_space_group_IT_number 2
_space_group_name_Hall '-P 1'
_space_group_name_H-M_alt 'P -1'
_atom_sites_solution_hydrogens geom
_atom_sites_solution_primary dual
_audit_creation_date 2025-09-20
_audit_creation_method
;
Olex2 1.5
(compiled 2023.08.24 svn.re1ec1418 for OlexSys, GUI svn.r6817)
;
_audit_update_record
;
2025-09-27 deposited with the CCDC.	2025-10-14 downloaded from the CCDC.
;
_cell_angle_alpha 79.204(9)
_cell_angle_beta 73.104(8)
_cell_angle_gamma 77.349(9)
_cell_formula_units_Z 2
_cell_length_a 13.047(3)
_cell_length_b 13.520(3)
_cell_length_c 21.777(5)
_cell_measurement_reflns_used 2334
_cell_measurement_temperature 103.00
_cell_measurement_theta_max 11.4256
_cell_measurement_theta_min 2.3457
_cell_volume 3554.7(14)
_computing_cell_refinement 'SAINT V8.40B (?, 2016)'
_computing_data_reduction 'SAINT V8.40B (?, 2016)'
_computing_molecular_graphics 'Olex2 1.5 (Dolomanov et al., 2009)'
_computing_publication_material 'Olex2 1.5 (Dolomanov et al., 2009)'
_computing_structure_refinement 'XL  (Sheldrick, 2008)'
_computing_structure_solution 'SHELXT 2018/2 (Sheldrick, 2018)'
_diffrn_ambient_temperature 103.00
_diffrn_measured_fraction_theta_full 0.984
_diffrn_measured_fraction_theta_max 0.973
_diffrn_measurement_device_type 'Bruker D8 QUEST Photon III C7'
_diffrn_radiation_type MoK\a
_diffrn_radiation_wavelength 0.71073
_diffrn_reflns_av_R_equivalents 0.3919
_diffrn_reflns_av_unetI/netI 0.2977
_diffrn_reflns_Laue_measured_fraction_full 0.984
_diffrn_reflns_Laue_measured_fraction_max 0.973
_diffrn_reflns_limit_h_max 15
_diffrn_reflns_limit_h_min -15
_diffrn_reflns_limit_k_max 16
_diffrn_reflns_limit_k_min -16
_diffrn_reflns_limit_l_max 26
_diffrn_reflns_limit_l_min -26
_diffrn_reflns_number 148428
_diffrn_reflns_point_group_measured_fraction_full 0.984
_diffrn_reflns_point_group_measured_fraction_max 0.973
_diffrn_reflns_theta_full 25.242
_diffrn_reflns_theta_max 25.334
_diffrn_reflns_theta_min 1.657
_diffrn_source_current 1.4
_diffrn_source_power 0.07
_diffrn_source_voltage 50.0
_exptl_absorpt_coefficient_mu 0.365
_exptl_absorpt_correction_T_max 0.7452
_exptl_absorpt_correction_T_min 0.5793
_exptl_absorpt_correction_type multi-scan
_exptl_absorpt_process_details
;
SADABS-2016/2 (Bruker,2016/2) was used for absorption correction.
wR2(int) was 0.1119 before and 0.0959 after correction.
The Ratio of minimum to maximum transmission is 0.7774.
The \l/2 correction factor is Not present.
;
_exptl_crystal_colour 'metallic dark violet'
_exptl_crystal_colour_lustre metallic
_exptl_crystal_colour_modifier dark
_exptl_crystal_colour_primary violet
_exptl_crystal_density_diffrn 1.269
_exptl_crystal_description block
_exptl_crystal_F_000 1398
_exptl_crystal_size_max 0.176
_exptl_crystal_size_mid 0.067
_exptl_crystal_size_min 0.052
_refine_diff_density_max 0.704
_refine_diff_density_min -0.584
_refine_diff_density_rms 0.078
_refine_ls_extinction_method none
_refine_ls_goodness_of_fit_ref 0.959
_refine_ls_hydrogen_treatment constr
_refine_ls_matrix_type full
_refine_ls_number_parameters 910
_refine_ls_number_reflns 12654
_refine_ls_number_restraints 30
_refine_ls_restrained_S_all 0.958
_refine_ls_R_factor_all 0.2848
_refine_ls_R_factor_gt 0.1017
_refine_ls_shift/su_max 0.000
_refine_ls_shift/su_mean 0.000
_refine_ls_structure_factor_coef Fsqd
_refine_ls_weighting_details 'w=1/[\s^2^(Fo^2^)+(0.1486P)^2^] where P=(Fo^2^+2Fc^2^)/3'
_refine_ls_weighting_scheme calc
_refine_ls_wR_factor_gt 0.2297
_refine_ls_wR_factor_ref 0.3194
_reflns_Friedel_coverage 0.000
_reflns_number_gt 4187
_reflns_number_total 12654
_reflns_threshold_expression 'I > 2\s(I)'
_cod_data_source_file d5cc04942c2.cif
_cod_data_source_block ms_rj_cutcbd2_f1_1564_0m
_cod_original_cell_volume 3554.6(14)
_cod_original_formula_sum 'C88.50 H47 Cu N12 O'
_cod_database_code 7135064
_shelx_shelxl_version_number 2019/1
_shelx_space_group_comment
;
The symmetry employed for this shelxl refinement is uniquely defined
by the following loop, which should always be used as a source of
symmetry information in preference to the above space-group names.
They are only intended as comments.
;
_shelx_estimated_absorpt_t_max 0.981
_shelx_estimated_absorpt_t_min 0.938
_olex2_refinement_description
;
1. Fixed Uiso
 At 1.2 times of:
  All C(H) groups
2. Uiso/Uaniso restraints and constraints
Uanis(C51) \\sim Ueq: with sigma of 0.001 and sigma for terminal atoms of 0.002
Uanis(C53) \\sim Ueq: with sigma of 0.001 and sigma for terminal atoms of 0.002
Uanis(C7) \\sim Ueq: with sigma of 0.001 and sigma for terminal atoms of 0.002
Uanis(C85) \\sim Ueq: with sigma of 0.0001 and sigma for terminal atoms of
0.0002
Uanis(C86) \\sim Ueq: with sigma of 0.001 and sigma for terminal atoms of 0.002
3.a Aromatic/amide H refined with riding coordinates:
 C56(H56), C18(H18), C68(H68), C26(H26), C67(H67), C70(H70), C17(H17),
 C78(H78), C22(H22), C24(H24), C57(H57), C82(H82), C71(H71), C69(H69), C23(H23),
  C33(H33), C60(H60), C79(H79), C8(H8), C84(H84), C25(H25), C59(H59), C46(H46),
 C85(H85), C58(H58), C37(H37), C88(H88), C80(H80), C36(H36), C87(H87), C44(H44),
  C53(H53), C81(H81), C47(H47), C34(H34), C48(H48), C50(H50), C45(H45),
 C86(H86), C35(H35), C52(H52), C51(H51), C7(H7), C54(H54)
;
_smtbx_masks_special_details
;
A solvent mask was calculated and 25 electrons were 
found in a volume of 481\%A^3^ in 3 voids per unit cell. 
This is consistent with the presence of 
0.5[H2O], 0.5[CH4O] per Unit Cell 
which account for 28 electrons 
per unit cell.
;
_smtbx_masks_void_probe_radius 1.2
_smtbx_masks_void_truncation_radius 1.2
_olex2_submission_special_instructions 'No special instructions were received'

loop_
_space_group_symop_operation_xyz
'x, y, z'
'-x, -y, -z'

loop_
_atom_site_label
_atom_site_type_symbol
_atom_site_fract_x
_atom_site_fract_y
_atom_site_fract_z
_atom_site_U_iso_or_equiv
_atom_site_adp_type
_atom_site_occupancy
_atom_site_site_symmetry_order
_atom_site_calc_flag
_atom_site_refinement_flags_posn
_atom_site_refinement_flags_adp
_atom_site_refinement_flags_occupancy
_atom_site_disorder_assembly
_atom_site_disorder_group
Cu1 Cu 0.73019(11) 0.63370(9) 0.57341(5) 0.0630(5) Uani 1 1 d . . . . .
N4 N 0.7274(6) 0.4993(5) 0.5533(3) 0.0472(19) Uani 1 1 d . . . . .
N1 N 0.7149(6) 0.6987(6) 0.4836(3) 0.050(2) Uani 1 1 d . . . . .
N3 N 0.7464(6) 0.5686(5) 0.6632(3) 0.0442(19) Uani 1 1 d . . . . .
N2 N 0.7172(7) 0.7700(6) 0.5970(3) 0.068(3) Uani 1 1 d . . . . .
C11 C 0.7409(7) 0.6207(6) 0.7140(3) 0.044(2) Uani 1 1 d . . . . .
C75 C 0.8327(7) 0.3591(7) 0.7822(4) 0.050(3) Uani 1 1 d . . . . .
N7 N 0.4663(7) 0.8080(6) 0.4128(4) 0.069(2) Uani 1 1 d . . . . .
N6 N 0.8908(7) 0.5395(6) 0.1801(3) 0.070(3) Uani 1 1 d . . . . .
N10 N 0.9105(7) 0.6886(6) 0.9135(4) 0.071(3) Uani 1 1 d . . . . .
C62 C 0.8711(8) 0.6176(7) 0.8216(4) 0.053(3) Uani 1 1 d . . . . .
N5 N 0.9690(7) 0.5384(6) 0.3528(3) 0.067(2) Uani 1 1 d . . . . .
N12 N 0.5591(7) 0.3645(7) 0.9965(4) 0.079(3) Uani 1 1 d . . . . .
C3 C 0.7324(8) 0.8077(7) 0.3886(4) 0.058(3) Uani 1 1 d . . . . .
C12 C 0.7745(7) 0.5459(6) 0.7639(4) 0.046(2) Uani 1 1 d . . . . .
C72 C 0.6417(9) 0.4798(7) 0.8940(4) 0.053(3) Uani 1 1 d . . . . .
C1 C 0.7106(7) 0.6467(7) 0.4354(3) 0.047(2) Uani 1 1 d . . . . .
C2 C 0.7254(7) 0.7148(7) 0.3755(4) 0.049(2) Uani 1 1 d . . . . .
C19 C 0.7015(8) 0.4792(7) 0.4999(4) 0.055(3) Uani 1 1 d . . . . .
C21 C 0.6668(8) 0.5074(6) 0.3917(4) 0.047(2) Uani 1 1 d . . . . .
C56 C 0.7527(8) 0.8361(7) 0.7794(4) 0.058(3) Uani 1 1 d . . . . .
H56 H 0.809123 0.854107 0.742696 0.069 Uiso 1 1 calc R U . . .
C76 C 0.8552(8) 0.2849(8) 0.8182(4) 0.058(3) Uani 1 1 d . . . . .
C66 C 0.7837(8) 0.4893(7) 0.9430(3) 0.045(2) Uani 1 1 d . . . . .
C41 C 0.7529(9) 0.8936(8) 0.3411(5) 0.061(3) Uani 1 1 d . . . . .
C65 C 0.7348(9) 0.5135(7) 0.8865(4) 0.051(3) Uani 1 1 d . . . . .
C16 C 0.7463(8) 0.4081(8) 0.5888(4) 0.062(3) Uani 1 1 d . . . . .
C4 C 0.7227(8) 0.7954(7) 0.4579(4) 0.056(3) Uani 1 1 d . . . . .
C55 C 0.6889(9) 0.7721(7) 0.7758(4) 0.053(3) Uani 1 1 d . . . . .
C20 C 0.6927(7) 0.5480(7) 0.4445(3) 0.043(2) Uani 1 1 d . . . . .
C9 C 0.6965(8) 0.7953(7) 0.6594(4) 0.060(3) Uani 1 1 d . . . . .
C64 C 0.8904(8) 0.6541(7) 0.8762(4) 0.054(3) Uani 1 1 d . . . . .
C74 C 0.5957(8) 0.4160(8) 0.9528(5) 0.059(3) Uani 1 1 d . . . . .
C18 C 0.6978(8) 0.3738(7) 0.5071(4) 0.058(3) Uani 1 1 d . . . . .
H18 H 0.676762 0.341600 0.478603 0.070 Uiso 1 1 calc R U . . .
C31 C 0.6747(9) 0.7515(7) 0.2684(4) 0.058(3) Uani 1 1 d . . . . .
C10 C 0.7114(7) 0.7250(7) 0.7128(4) 0.052(3) Uani 1 1 d . . . . .
C29 C 0.9072(9) 0.5769(7) 0.3239(4) 0.056(3) Uani 1 1 d . . . . .
N9 N 1.0000(7) 0.6832(7) 0.7136(4) 0.069(3) Uani 1 1 d . . . . .
C68 C 0.9276(8) 0.4084(7) 0.9913(4) 0.058(3) Uani 1 1 d . . . . .
H68 H 0.997628 0.367278 0.987881 0.069 Uiso 1 1 calc R U . . .
C26 C 0.5710(8) 0.5460(7) 0.3756(4) 0.056(3) Uani 1 1 d . . . . .
H26 H 0.518497 0.595180 0.399319 0.067 Uiso 1 1 calc R U . . .
N11 N 0.5218(8) 0.5010(8) 0.8156(4) 0.093(3) Uani 1 1 d . . . . .
C13 C 0.7954(8) 0.4514(7) 0.7459(4) 0.055(3) Uani 1 1 d . . . . .
N8 N 0.4677(8) 0.9311(7) 0.2225(4) 0.081(3) Uani 1 1 d . . . . .
C28 C 0.8331(8) 0.6207(7) 0.2859(4) 0.057(3) Uani 1 1 d . . . . .
C67 C 0.8818(8) 0.4329(7) 0.9383(4) 0.056(3) Uani 1 1 d . . . . .
H67 H 0.921805 0.408703 0.898369 0.067 Uiso 1 1 calc R U . . .
C63 C 0.9405(8) 0.6546(7) 0.7600(4) 0.053(3) Uani 1 1 d . . . . .
C70 C 0.7675(9) 0.5027(8) 1.0529(4) 0.066(3) Uani 1 1 d . . . . .
H70 H 0.727151 0.526919 1.092789 0.079 Uiso 1 1 calc R U . . .
C17 C 0.7284(8) 0.3266(7) 0.5601(4) 0.061(3) Uani 1 1 d . . . . .
H17 H 0.736624 0.255599 0.575648 0.073 Uiso 1 1 calc R U . . .
C61 C 0.7924(9) 0.5624(7) 0.8249(4) 0.056(3) Uani 1 1 d . . . . .
C78 C 0.8318(9) 0.1901(8) 0.9276(4) 0.070(3) Uani 1 1 d . . . . .
H78 H 0.785504 0.248492 0.944996 0.084 Uiso 1 1 calc R U . . .
C15 C 0.7791(8) 0.3892(7) 0.6468(4) 0.055(3) Uani 1 1 d . . . . .
C6 C 0.7041(9) 0.8605(7) 0.5597(4) 0.070(3) Uani 1 1 d . . . . .
C22 C 0.7403(8) 0.4326(7) 0.3582(4) 0.059(3) Uani 1 1 d . . . . .
H22 H 0.805716 0.403266 0.370546 0.070 Uiso 1 1 calc R U . . .
C24 C 0.6267(10) 0.4404(8) 0.2900(4) 0.070(3) Uani 1 1 d . . . . .
H24 H 0.613735 0.418702 0.254320 0.084 Uiso 1 1 calc R U . . .
C38 C 0.5755(8) 0.8042(7) 0.2941(4) 0.061(3) Uani 1 1 d . . . . .
C57 C 0.7353(10) 0.8765(7) 0.8384(5) 0.072(3) Uani 1 1 d . . . . .
H57 H 0.781575 0.919339 0.841934 0.086 Uiso 1 1 calc R U . . .
C43 C 0.7733(9) 1.0490(8) 0.2486(4) 0.059(3) Uani 1 1 d . . . . .
C82 C 0.9470(9) 0.1092(8) 0.8371(4) 0.076(3) Uani 1 1 d . . . . .
H82 H 0.980197 0.111699 0.791905 0.091 Uiso 1 1 calc R U . . .
C71 C 0.7226(8) 0.5266(7) 1.0009(4) 0.059(3) Uani 1 1 d . . . . .
H71 H 0.652294 0.567148 1.004278 0.071 Uiso 1 1 calc R U . . .
C83 C 0.8185(11) 0.2795(9) 0.6684(5) 0.064(3) Uani 1 1 d . . . . .
C14 C 0.7753(7) 0.4667(7) 0.6814(4) 0.049(2) Uani 1 1 d . . . . .
C73 C 0.5789(8) 0.4947(8) 0.8468(4) 0.061(3) Uani 1 1 d . . . . .
C69 C 0.8682(10) 0.4455(7) 1.0486(4) 0.065(3) Uani 1 1 d . . . . .
H69 H 0.897809 0.430875 1.084957 0.078 Uiso 1 1 calc R U . . .
C23 C 0.7202(9) 0.4002(7) 0.3075(4) 0.063(3) Uani 1 1 d . . . . .
H23 H 0.771951 0.349573 0.284588 0.076 Uiso 1 1 calc R U . . .
C32 C 0.7171(9) 0.7598(7) 0.1968(4) 0.056(3) Uani 1 1 d . . . . .
C33 C 0.8117(10) 0.7993(7) 0.1679(4) 0.065(3) Uani 1 1 d . . . . .
H33 H 0.849313 0.818091 0.194104 0.079 Uiso 1 1 calc R U . . .
C60 C 0.6022(9) 0.7487(7) 0.8257(4) 0.064(3) Uani 1 1 d . . . . .
H60 H 0.556034 0.706130 0.821801 0.077 Uiso 1 1 calc R U . . .
C79 C 0.8526(10) 0.1011(9) 0.9675(5) 0.092(4) Uani 1 1 d . . . . .
H79 H 0.820317 0.099083 1.012758 0.111 Uiso 1 1 calc R U . . .
C77 C 0.8792(8) 0.1939(7) 0.8612(4) 0.058(3) Uani 1 1 d . . . . .
C8 C 0.6698(9) 0.9037(7) 0.6584(4) 0.074(3) Uani 1 1 d . . . . .
H8 H 0.651292 0.939545 0.694820 0.089 Uiso 1 1 calc R U . . .
C84 C 0.7517(11) 0.2180(8) 0.7082(5) 0.074(3) Uani 1 1 d . . . . .
H84 H 0.678159 0.246552 0.726725 0.089 Uiso 1 1 calc R U . . .
C42 C 0.7637(9) 0.9636(8) 0.2982(5) 0.065(3) Uani 1 1 d . . . . .
C25 C 0.5503(9) 0.5124(7) 0.3234(4) 0.073(3) Uani 1 1 d . . . . .
H25 H 0.484122 0.539423 0.311538 0.088 Uiso 1 1 calc R U . . .
C59 C 0.5843(10) 0.7916(8) 0.8846(4) 0.075(3) Uani 1 1 d . . . . .
H59 H 0.525280 0.777496 0.920679 0.090 Uiso 1 1 calc R U . . .
C27 C 0.7470(8) 0.6918(7) 0.3079(4) 0.057(3) Uani 1 1 d . . . . .
C39 C 0.5211(8) 0.8035(7) 0.3612(4) 0.057(3) Uani 1 1 d . . . . .
C46 C 0.7812(11) 1.2153(9) 0.1510(5) 0.082(4) Uani 1 1 d . . . . .
H46 H 0.784154 1.272196 0.117945 0.099 Uiso 1 1 calc R U . . .
C85 C 0.7880(9) 0.1119(8) 0.7233(5) 0.072(2) Uani 1 1 d . U . . .
H85 H 0.740665 0.069254 0.752108 0.086 Uiso 1 1 calc R U . . .
C58 C 0.6530(11) 0.8530(9) 0.8884(5) 0.075(4) Uani 1 1 d . . . . .
H58 H 0.641420 0.879484 0.927758 0.090 Uiso 1 1 calc R U . . .
C30 C 0.8621(8) 0.5826(7) 0.2241(4) 0.061(3) Uani 1 1 d . . . . .
C40 C 0.5160(9) 0.8727(9) 0.2531(4) 0.065(3) Uani 1 1 d . . . . .
C37 C 0.6575(9) 0.7358(7) 0.1599(4) 0.074(3) Uani 1 1 d . . . . .
H37 H 0.591904 0.709744 0.179590 0.089 Uiso 1 1 calc R U . . .
C88 C 0.9268(11) 0.2362(8) 0.6412(5) 0.076(3) Uani 1 1 d . . . . .
H88 H 0.975523 0.278299 0.613297 0.092 Uiso 1 1 calc R U . . .
C80 C 0.9172(10) 0.0168(9) 0.9448(4) 0.084(4) Uani 1 1 d . . . . .
H80 H 0.928798 -0.044218 0.973572 0.101 Uiso 1 1 calc R U . . .
C36 C 0.6991(12) 0.7519(9) 0.0910(5) 0.085(4) Uani 1 1 d . . . . .
H36 H 0.659396 0.738006 0.064195 0.102 Uiso 1 1 calc R U . . .
C5 C 0.7133(10) 0.8763(7) 0.4911(4) 0.078(4) Uani 1 1 d . . . . .
C87 C 0.9634(10) 0.1304(10) 0.6552(5) 0.087(4) Uani 1 1 d . . . . .
H87 H 1.036304 0.099899 0.636850 0.105 Uiso 1 1 calc R U . . .
C44 C 0.7123(10) 1.0601(8) 0.2025(4) 0.078(3) Uani 1 1 d . . . . .
H44 H 0.669199 1.010988 0.204107 0.093 Uiso 1 1 calc R U . . .
C53 C 0.7498(11) 1.1494(10) 0.4188(5) 0.082(3) Uani 1 1 d . U . . .
H53 H 0.802553 1.192246 0.409749 0.099 Uiso 1 1 calc R U . . .
C81 C 0.9673(9) 0.0196(8) 0.8782(5) 0.085(4) Uani 1 1 d . . . . .
H81 H 1.014588 -0.038981 0.861564 0.102 Uiso 1 1 calc R U . . .
C47 C 0.8430(10) 1.2022(9) 0.1969(6) 0.086(4) Uani 1 1 d . . . . .
H47 H 0.889078 1.248885 0.194993 0.103 Uiso 1 1 calc R U . . .
C34 C 0.8532(10) 0.8121(8) 0.0996(5) 0.083(4) Uani 1 1 d . . . . .
H34 H 0.919144 0.837301 0.079467 0.099 Uiso 1 1 calc R U . . .
C48 C 0.8332(11) 1.1190(9) 0.2441(5) 0.083(4) Uani 1 1 d . . . . .
H48 H 0.872277 1.111001 0.275889 0.100 Uiso 1 1 calc R U . . .
C50 C 0.5986(12) 1.0210(9) 0.4375(5) 0.097(4) Uani 1 1 d . . . . .
H50 H 0.548462 0.976872 0.442199 0.117 Uiso 1 1 calc R U . . .
C45 C 0.7173(11) 1.1450(10) 0.1549(5) 0.093(4) Uani 1 1 d . . . . .
H45 H 0.675496 1.154430 0.124489 0.111 Uiso 1 1 calc R U . . .
C49 C 0.6954(14) 0.9849(10) 0.4593(5) 0.093(4) Uani 1 1 d . . . . .
C86 C 0.8910(10) 0.0739(10) 0.6957(6) 0.085(4) Uani 1 1 d . U . . .
H86 H 0.915242 0.002555 0.704956 0.102 Uiso 1 1 calc R U . . .
C35 C 0.7937(13) 0.7864(9) 0.0636(5) 0.084(4) Uani 1 1 d . . . . .
H35 H 0.820509 0.793330 0.017758 0.101 Uiso 1 1 calc R U . . .
C52 C 0.6549(12) 1.1811(10) 0.4030(5) 0.102(4) Uani 1 1 d . . . . .
H52 H 0.639161 1.251026 0.385797 0.123 Uiso 1 1 calc R U . . .
C51 C 0.5795(11) 1.1231(11) 0.4091(6) 0.098(4) Uani 1 1 d . U . . .
H51 H 0.515731 1.150533 0.394668 0.117 Uiso 1 1 calc R U . . .
C7 C 0.6755(8) 0.9463(8) 0.5963(5) 0.073(3) Uani 1 1 d . U . . .
H7 H 0.663300 1.017038 0.580254 0.088 Uiso 1 1 calc R U . . .
C54 C 0.7662(14) 1.0463(11) 0.4504(5) 0.109(5) Uani 1 1 d . . . . .
H54 H 0.829897 1.021300 0.465261 0.131 Uiso 1 1 calc R U . . .

loop_
_atom_site_aniso_label
_atom_site_aniso_U_11
_atom_site_aniso_U_22
_atom_site_aniso_U_33
_atom_site_aniso_U_23
_atom_site_aniso_U_13
_atom_site_aniso_U_12
Cu1 0.1092(11) 0.0544(8) 0.0307(6) -0.0157(5) -0.0296(6) -0.0015(7)
N4 0.068(6) 0.043(5) 0.034(4) -0.002(4) -0.023(4) -0.006(4)
N1 0.078(6) 0.045(5) 0.031(4) -0.019(4) -0.015(4) -0.005(4)
N3 0.068(6) 0.044(5) 0.023(3) -0.013(3) -0.017(3) 0.000(4)
N2 0.125(8) 0.051(5) 0.040(4) -0.005(4) -0.047(5) -0.007(5)
C11 0.074(7) 0.033(6) 0.031(4) -0.012(4) -0.022(4) -0.002(5)
C75 0.061(7) 0.053(7) 0.035(5) -0.014(5) -0.015(5) 0.001(5)
N7 0.091(7) 0.064(6) 0.054(5) -0.016(4) -0.023(5) -0.005(5)
N6 0.093(7) 0.079(6) 0.039(4) -0.024(4) -0.026(4) 0.010(5)
N10 0.099(7) 0.082(6) 0.041(4) -0.010(4) -0.031(5) -0.015(5)
C62 0.063(7) 0.068(7) 0.029(5) -0.018(5) -0.015(5) 0.004(6)
N5 0.078(7) 0.081(6) 0.042(5) -0.021(4) -0.018(5) 0.001(5)
N12 0.078(7) 0.091(7) 0.056(6) -0.001(5) -0.002(5) -0.018(6)
C3 0.086(8) 0.050(7) 0.031(5) -0.002(5) -0.019(5) 0.001(6)
C12 0.065(7) 0.033(5) 0.034(5) -0.009(4) -0.011(4) 0.007(5)
C72 0.066(8) 0.055(7) 0.039(5) -0.015(5) -0.021(5) 0.002(6)
C1 0.071(7) 0.039(6) 0.025(4) -0.010(4) -0.015(4) 0.010(5)
C2 0.071(7) 0.050(6) 0.028(5) -0.011(4) -0.017(4) -0.005(5)
C19 0.103(9) 0.036(6) 0.030(5) -0.007(4) -0.028(5) -0.002(5)
C21 0.067(7) 0.043(6) 0.030(4) -0.003(4) -0.024(5) 0.004(5)
C56 0.082(8) 0.059(7) 0.037(5) -0.016(5) -0.026(5) -0.002(6)
C76 0.079(8) 0.056(7) 0.036(5) -0.009(5) -0.017(5) -0.001(6)
C66 0.043(6) 0.069(6) 0.022(4) -0.018(4) -0.009(4) -0.001(5)
C41 0.091(9) 0.050(7) 0.042(5) -0.007(5) -0.025(6) -0.001(6)
C65 0.066(8) 0.057(6) 0.029(5) -0.008(4) -0.013(5) -0.005(6)
C16 0.097(9) 0.060(7) 0.040(5) -0.017(5) -0.032(5) -0.009(6)
C4 0.103(9) 0.033(6) 0.033(5) -0.014(4) -0.027(5) 0.007(5)
C55 0.085(8) 0.052(6) 0.025(5) -0.015(4) -0.022(5) 0.000(6)
C20 0.063(7) 0.042(6) 0.025(4) -0.007(4) -0.015(4) -0.007(5)
C9 0.092(8) 0.058(7) 0.031(5) -0.015(5) -0.022(5) -0.002(6)
C64 0.060(7) 0.072(7) 0.030(5) -0.005(5) -0.017(5) -0.002(5)
C74 0.057(8) 0.069(8) 0.050(6) -0.014(6) -0.016(6) -0.001(6)
C18 0.092(8) 0.059(7) 0.030(5) -0.005(4) -0.033(5) -0.004(6)
C31 0.092(9) 0.057(6) 0.032(5) -0.006(5) -0.027(5) -0.016(6)
C10 0.068(7) 0.064(7) 0.026(4) -0.017(4) -0.021(4) 0.003(5)
C29 0.064(8) 0.062(7) 0.034(5) -0.017(5) -0.010(5) 0.013(6)
N9 0.075(7) 0.093(7) 0.035(4) -0.016(5) -0.012(4) -0.005(5)
C68 0.071(7) 0.066(7) 0.038(5) -0.009(5) -0.016(5) -0.012(5)
C26 0.067(7) 0.066(7) 0.033(5) -0.025(4) -0.017(5) 0.012(5)
N11 0.076(7) 0.151(9) 0.069(6) -0.025(6) -0.037(5) -0.023(6)
C13 0.078(8) 0.047(6) 0.039(5) -0.004(5) -0.024(5) -0.001(5)
N8 0.102(8) 0.082(7) 0.057(5) -0.021(5) -0.035(5) 0.017(6)
C28 0.079(8) 0.053(6) 0.037(5) -0.025(5) -0.021(5) 0.016(6)
C67 0.054(7) 0.077(7) 0.033(5) -0.003(5) -0.006(5) -0.015(6)
C63 0.072(8) 0.063(7) 0.026(5) -0.014(5) -0.018(5) 0.002(6)
C70 0.090(9) 0.075(7) 0.036(5) -0.025(5) -0.022(5) 0.000(7)
C17 0.098(8) 0.053(6) 0.034(5) -0.010(4) -0.022(5) -0.008(6)
C61 0.080(8) 0.055(6) 0.031(5) -0.012(5) -0.018(5) 0.001(6)
C78 0.096(9) 0.065(7) 0.040(6) -0.003(5) -0.017(6) 0.000(6)
C15 0.097(8) 0.042(6) 0.031(4) -0.008(4) -0.029(5) -0.003(5)
C6 0.143(10) 0.038(6) 0.037(5) -0.019(5) -0.043(6) 0.008(6)
C22 0.085(8) 0.057(6) 0.037(5) -0.017(5) -0.026(5) 0.005(6)
C24 0.103(10) 0.077(8) 0.042(5) -0.023(5) -0.030(6) -0.011(7)
C38 0.057(7) 0.071(7) 0.050(6) -0.030(5) -0.013(5) 0.017(6)
C57 0.122(10) 0.060(7) 0.045(6) -0.017(5) -0.042(7) -0.003(7)
C43 0.088(9) 0.046(7) 0.037(6) -0.009(5) -0.006(5) -0.012(6)
C82 0.107(10) 0.072(8) 0.038(5) -0.001(6) -0.026(6) 0.014(7)
C71 0.061(7) 0.072(7) 0.040(5) -0.029(5) -0.013(5) 0.014(5)
C83 0.099(10) 0.065(8) 0.035(5) -0.012(6) -0.029(6) -0.006(8)
C14 0.070(7) 0.057(7) 0.033(5) -0.009(5) -0.026(5) -0.019(5)
C73 0.046(7) 0.091(8) 0.049(6) -0.015(5) -0.015(5) -0.006(6)
C69 0.115(10) 0.059(7) 0.028(5) -0.014(4) -0.037(6) 0.003(7)
C23 0.087(9) 0.067(7) 0.041(5) -0.023(5) -0.029(6) 0.004(6)
C32 0.066(8) 0.054(7) 0.040(5) -0.012(5) -0.015(5) 0.011(6)
C33 0.104(10) 0.074(7) 0.023(5) -0.011(5) -0.019(5) -0.018(7)
C60 0.088(8) 0.066(7) 0.034(5) -0.011(5) -0.014(6) -0.003(6)
C79 0.131(11) 0.081(9) 0.045(6) -0.006(6) -0.020(7) 0.015(8)
C77 0.072(8) 0.058(7) 0.036(5) -0.004(5) -0.018(5) 0.008(6)
C8 0.132(10) 0.052(7) 0.036(5) -0.016(5) -0.029(6) 0.008(6)
C84 0.120(11) 0.064(8) 0.048(6) -0.016(6) -0.038(7) -0.006(7)
C42 0.101(9) 0.054(7) 0.043(6) -0.018(6) -0.019(6) -0.009(6)
C25 0.098(9) 0.066(7) 0.061(6) -0.024(6) -0.045(6) 0.021(6)
C59 0.105(10) 0.071(8) 0.027(5) -0.005(5) -0.004(6) 0.008(7)
C27 0.086(8) 0.050(6) 0.038(5) -0.015(5) -0.023(5) -0.004(6)
C39 0.073(8) 0.057(7) 0.039(5) -0.003(5) -0.022(5) -0.001(5)
C46 0.115(11) 0.052(8) 0.056(7) 0.005(6) -0.001(7) -0.004(8)
C85 0.072(2) 0.072(2) 0.072(2) -0.0095(3) -0.0188(5) -0.0126(4)
C58 0.114(11) 0.074(8) 0.032(6) -0.023(6) -0.017(7) 0.001(7)
C30 0.079(8) 0.061(7) 0.033(5) -0.008(5) -0.009(5) 0.004(6)
C40 0.070(8) 0.087(8) 0.046(6) -0.025(6) -0.031(6) 0.005(6)
C37 0.103(9) 0.077(7) 0.051(6) -0.029(5) -0.046(6) 0.017(6)
C88 0.119(12) 0.056(8) 0.065(7) -0.019(6) -0.046(7) 0.002(7)
C80 0.113(10) 0.079(9) 0.041(6) 0.008(6) -0.010(6) 0.000(8)
C36 0.130(13) 0.083(9) 0.051(7) -0.032(6) -0.047(8) 0.013(9)
C5 0.164(12) 0.033(6) 0.042(5) -0.007(5) -0.047(6) -0.003(6)
C87 0.093(10) 0.095(10) 0.086(8) -0.032(7) -0.049(8) 0.008(8)
C44 0.127(10) 0.053(7) 0.046(6) 0.002(5) -0.021(6) -0.010(7)
C53 0.083(4) 0.082(4) 0.082(3) -0.0115(11) -0.0216(13) -0.0141(12)
C81 0.095(9) 0.076(8) 0.061(7) -0.014(6) -0.009(6) 0.022(7)
C47 0.119(11) 0.064(8) 0.071(8) -0.023(7) 0.000(8) -0.031(7)
C34 0.102(10) 0.090(9) 0.048(6) -0.016(6) -0.020(6) 0.004(7)
C48 0.134(12) 0.062(8) 0.046(6) -0.011(6) -0.008(7) -0.019(8)
C50 0.166(14) 0.074(9) 0.042(6) -0.017(6) -0.025(7) 0.007(8)
C45 0.122(12) 0.077(9) 0.058(7) 0.003(7) -0.013(7) 0.005(9)
C49 0.167(15) 0.088(11) 0.035(6) -0.026(7) -0.031(8) -0.022(10)
C86 0.085(4) 0.085(4) 0.085(4) -0.0113(11) -0.0229(13) -0.0151(12)
C35 0.128(12) 0.079(9) 0.045(6) -0.020(6) -0.031(8) 0.007(8)
C52 0.142(13) 0.107(10) 0.057(7) -0.037(7) -0.004(7) -0.027(10)
C51 0.098(4) 0.098(4) 0.097(4) -0.0131(11) -0.0256(14) -0.0167(12)
C7 0.075(3) 0.073(3) 0.073(3) -0.0105(11) -0.0198(13) -0.0121(11)
C54 0.184(16) 0.107(12) 0.041(6) -0.028(7) -0.016(8) -0.039(11)

loop_
_atom_type_symbol
_atom_type_description
_atom_type_scat_dispersion_real
_atom_type_scat_dispersion_imag
_atom_type_scat_source
C C 0.0033 0.0016 'International Tables Vol C Tables 4.2.6.8 and 6.1.1.4'
H H 0.0000 0.0000 'International Tables Vol C Tables 4.2.6.8 and 6.1.1.4'
Cu Cu 0.3201 1.2651 'International Tables Vol C Tables 4.2.6.8 and 6.1.1.4'
N N 0.0061 0.0033 'International Tables Vol C Tables 4.2.6.8 and 6.1.1.4'
O O 0.0106 0.0060 'International Tables Vol C Tables 4.2.6.8 and 6.1.1.4'

loop_
_geom_angle_atom_site_label_1
_geom_angle_atom_site_label_2
_geom_angle_atom_site_label_3
_geom_angle
_geom_angle_site_symmetry_1
_geom_angle_site_symmetry_3
_geom_angle_publ_flag
N4 Cu1 N1 90.3(3) . . ?
N4 Cu1 N3 89.8(3) . . ?
N4 Cu1 N2 174.3(3) . . ?
N1 Cu1 N3 179.7(3) . . ?
N2 Cu1 N1 89.9(3) . . ?
N2 Cu1 N3 90.1(3) . . ?
C19 N4 Cu1 126.7(6) . . ?
C16 N4 Cu1 127.6(5) . . ?
C16 N4 C19 105.6(7) . . ?
C1 N1 Cu1 125.6(6) . . ?
C4 N1 Cu1 125.7(5) . . ?
C4 N1 C1 108.1(7) . . ?
C11 N3 Cu1 126.2(6) . . ?
C14 N3 Cu1 125.2(5) . . ?
C14 N3 C11 108.4(6) . . ?
C9 N2 Cu1 126.8(6) . . ?
C6 N2 Cu1 127.5(5) . . ?
C6 N2 C9 104.5(7) . . ?
N3 C11 C12 107.2(7) . . ?
C10 C11 N3 124.0(7) . . ?
C10 C11 C12 128.8(7) . . ?
C76 C75 C13 173.0(9) . . ?
C63 C62 C64 111.7(9) . . ?
C61 C62 C64 126.6(8) . . ?
C61 C62 C63 121.6(8) . . ?
C2 C3 C41 124.5(7) . . ?
C2 C3 C4 106.0(8) . . ?
C41 C3 C4 129.4(9) . . ?
C11 C12 C61 128.6(7) . . ?
C13 C12 C11 109.6(7) . . ?
C13 C12 C61 121.7(7) . . ?
C65 C72 C74 120.8(8) . . ?
C65 C72 C73 127.3(9) . . ?
C73 C72 C74 111.8(10) . . ?
N1 C1 C2 108.2(8) . . ?
C20 C1 N1 125.3(7) . . ?
C20 C1 C2 126.5(7) . . ?
C3 C2 C1 107.7(7) . . ?
C3 C2 C27 122.3(8) . . ?
C1 C2 C27 129.4(8) . . ?
N4 C19 C20 126.2(8) . . ?
N4 C19 C18 108.8(7) . . ?
C20 C19 C18 124.6(7) . . ?
C26 C21 C20 120.0(7) . . ?
C26 C21 C22 119.2(7) . . ?
C22 C21 C20 120.8(8) . . ?
C55 C56 H56 120.0 . . ?
C55 C56 C57 119.9(10) . . ?
C57 C56 H56 120.0 . . ?
C75 C76 C77 177.9(11) . . ?
C67 C66 C65 120.6(7) . . ?
C67 C66 C71 121.1(8) . . ?
C71 C66 C65 118.3(8) . . ?
C42 C41 C3 173.7(11) . . ?
C72 C65 C66 117.3(8) . . ?
C72 C65 C61 122.2(9) . . ?
C61 C65 C66 120.2(10) . . ?
N4 C16 C17 111.3(7) . . ?
N4 C16 C15 126.5(8) . . ?
C15 C16 C17 122.1(9) . . ?
N1 C4 C3 109.8(7) . . ?
N1 C4 C5 126.8(7) . . ?
C5 C4 C3 123.2(8) . . ?
C56 C55 C10 119.6(9) . . ?
C56 C55 C60 122.5(8) . . ?
C60 C55 C10 117.9(9) . . ?
C1 C20 C19 123.4(7) . . ?
C1 C20 C21 120.0(7) . . ?
C19 C20 C21 116.6(8) . . ?
N2 C9 C8 110.2(7) . . ?
C10 C9 N2 124.2(8) . . ?
C10 C9 C8 125.3(7) . . ?
N10 C64 C62 173.3(11) . . ?
N12 C74 C72 177.0(11) . . ?
C19 C18 H18 125.3 . . ?
C17 C18 C19 109.4(8) . . ?
C17 C18 H18 125.3 . . ?
C38 C31 C32 119.1(8) . . ?
C38 C31 C27 123.0(8) . . ?
C27 C31 C32 117.8(9) . . ?
C11 C10 C55 119.2(7) . . ?
C11 C10 C9 126.1(7) . . ?
C9 C10 C55 114.6(8) . . ?
N5 C29 C28 177.1(9) . . ?
C67 C68 H68 120.9 . . ?
C69 C68 H68 120.9 . . ?
C69 C68 C67 118.3(9) . . ?
C21 C26 H26 120.2 . . ?
C21 C26 C25 119.7(8) . . ?
C25 C26 H26 120.2 . . ?
C75 C13 C14 128.7(8) . . ?
C12 C13 C75 125.5(7) . . ?
C12 C13 C14 105.7(7) . . ?
C29 C28 C30 113.5(8) . . ?
C27 C28 C29 120.1(7) . . ?
C27 C28 C30 126.4(8) . . ?
C66 C67 C68 121.1(8) . . ?
C66 C67 H67 119.5 . . ?
C68 C67 H67 119.5 . . ?
N9 C63 C62 175.7(10) . . ?
C71 C70 H70 119.2 . . ?
C69 C70 H70 119.2 . . ?
C69 C70 C71 121.5(8) . . ?
C16 C17 H17 127.7 . . ?
C18 C17 C16 104.6(8) . . ?
C18 C17 H17 127.7 . . ?
C62 C61 C12 118.7(8) . . ?
C62 C61 C65 120.7(8) . . ?
C65 C61 C12 120.3(10) . . ?
C79 C78 H78 120.3 . . ?
C79 C78 C77 119.3(9) . . ?
C77 C78 H78 120.3 . . ?
C16 C15 C83 115.3(7) . . ?
C14 C15 C16 122.5(8) . . ?
C14 C15 C83 122.2(7) . . ?
N2 C6 C5 126.4(7) . . ?
N2 C6 C7 112.5(7) . . ?
C5 C6 C7 121.0(8) . . ?
C21 C22 H22 119.5 . . ?
C23 C22 C21 121.0(9) . . ?
C23 C22 H22 119.5 . . ?
C23 C24 H24 119.7 . . ?
C23 C24 C25 120.6(8) . . ?
C25 C24 H24 119.7 . . ?
C31 C38 C39 126.7(8) . . ?
C31 C38 C40 120.1(8) . . ?
C39 C38 C40 113.1(8) . . ?
C56 C57 H57 120.6 . . ?
C58 C57 C56 118.8(11) . . ?
C58 C57 H57 120.6 . . ?
C44 C43 C42 117.2(10) . . ?
C48 C43 C42 124.0(10) . . ?
C48 C43 C44 118.7(10) . . ?
C77 C82 H82 119.8 . . ?
C77 C82 C81 120.5(9) . . ?
C81 C82 H82 119.8 . . ?
C66 C71 H71 121.0 . . ?
C70 C71 C66 117.9(9) . . ?
C70 C71 H71 121.0 . . ?
C84 C83 C15 122.4(11) . . ?
C84 C83 C88 118.5(11) . . ?
C88 C83 C15 118.8(11) . . ?
N3 C14 C13 108.9(7) . . ?
N3 C14 C15 125.8(7) . . ?
C15 C14 C13 125.1(8) . . ?
N11 C73 C72 172.1(12) . . ?
C68 C69 H69 119.9 . . ?
C70 C69 C68 120.1(8) . . ?
C70 C69 H69 119.9 . . ?
C22 C23 H23 120.0 . . ?
C24 C23 C22 120.0(9) . . ?
C24 C23 H23 120.0 . . ?
C33 C32 C31 118.7(8) . . ?
C33 C32 C37 121.2(9) . . ?
C37 C32 C31 119.9(10) . . ?
C32 C33 H33 119.6 . . ?
C32 C33 C34 120.8(10) . . ?
C34 C33 H33 119.6 . . ?
C55 C60 H60 121.5 . . ?
C55 C60 C59 117.0(10) . . ?
C59 C60 H60 121.5 . . ?
C78 C79 H79 118.9 . . ?
C80 C79 C78 122.2(10) . . ?
C80 C79 H79 118.9 . . ?
C78 C77 C76 120.3(8) . . ?
C82 C77 C76 120.2(8) . . ?
C82 C77 C78 119.5(9) . . ?
C9 C8 H8 126.1 . . ?
C7 C8 C9 107.8(8) . . ?
C7 C8 H8 126.1 . . ?
C83 C84 H84 119.1 . . ?
C83 C84 C85 121.7(12) . . ?
C85 C84 H84 119.1 . . ?
C41 C42 C43 177.9(11) . . ?
C26 C25 H25 120.3 . . ?
C24 C25 C26 119.5(9) . . ?
C24 C25 H25 120.3 . . ?
C60 C59 H59 120.1 . . ?
C58 C59 C60 119.8(10) . . ?
C58 C59 H59 120.1 . . ?
C31 C27 C2 117.8(8) . . ?
C28 C27 C2 118.4(8) . . ?
C28 C27 C31 123.7(8) . . ?
N7 C39 C38 171.8(10) . . ?
C47 C46 H46 120.3 . . ?
C45 C46 H46 120.3 . . ?
C45 C46 C47 119.5(11) . . ?
C84 C85 H85 121.2 . . ?
C86 C85 C84 117.6(12) . . ?
C86 C85 H85 121.2 . . ?
C57 C58 C59 122.0(9) . . ?
C57 C58 H58 119.0 . . ?
C59 C58 H58 119.0 . . ?
N6 C30 C28 170.0(10) . . ?
N8 C40 C38 176.4(10) . . ?
C32 C37 H37 121.4 . . ?
C32 C37 C36 117.2(11) . . ?
C36 C37 H37 121.4 . . ?
C83 C88 H88 119.9 . . ?
C83 C88 C87 120.2(12) . . ?
C87 C88 H88 119.9 . . ?
C79 C80 H80 120.3 . . ?
C79 C80 C81 119.4(10) . . ?
C81 C80 H80 120.3 . . ?
C37 C36 H36 119.5 . . ?
C35 C36 C37 121.0(11) . . ?
C35 C36 H36 119.5 . . ?
C4 C5 C6 121.3(8) . . ?
C4 C5 C49 121.0(8) . . ?
C6 C5 C49 117.2(7) . . ?
C88 C87 H87 121.2 . . ?
C86 C87 C88 117.6(12) . . ?
C86 C87 H87 121.2 . . ?
C43 C44 H44 120.9 . . ?
C45 C44 C43 118.3(11) . . ?
C45 C44 H44 120.9 . . ?
C52 C53 H53 122.3 . . ?
C52 C53 C54 115.5(13) . . ?
C54 C53 H53 122.3 . . ?
C82 C81 C80 119.1(9) . . ?
C82 C81 H81 120.4 . . ?
C80 C81 H81 120.4 . . ?
C46 C47 H47 121.5 . . ?
C48 C47 C46 117.0(11) . . ?
C48 C47 H47 121.5 . . ?
C33 C34 H34 121.3 . . ?
C35 C34 C33 117.3(12) . . ?
C35 C34 H34 121.3 . . ?
C43 C48 C47 124.9(12) . . ?
C43 C48 H48 117.6 . . ?
C47 C48 H48 117.6 . . ?
C49 C50 H50 120.8 . . ?
C51 C50 H50 120.8 . . ?
C51 C50 C49 118.4(14) . . ?
C46 C45 C44 121.6(12) . . ?
C46 C45 H45 119.2 . . ?
C44 C45 H45 119.2 . . ?
C50 C49 C5 117.8(13) . . ?
C54 C49 C5 122.2(14) . . ?
C54 C49 C50 120.0(14) . . ?
C85 C86 C87 124.3(12) . . ?
C85 C86 H86 117.8 . . ?
C87 C86 H86 117.8 . . ?
C36 C35 C34 122.5(11) . . ?
C36 C35 H35 118.8 . . ?
C34 C35 H35 118.8 . . ?
C53 C52 H52 116.9 . . ?
C53 C52 C51 126.1(14) . . ?
C51 C52 H52 116.9 . . ?
C50 C51 H51 121.1 . . ?
C52 C51 C50 117.8(14) . . ?
C52 C51 H51 121.1 . . ?
C6 C7 H7 127.5 . . ?
C8 C7 C6 105.1(9) . . ?
C8 C7 H7 127.5 . . ?
C53 C54 H54 119.0 . . ?
C49 C54 C53 122.0(15) . . ?
C49 C54 H54 119.0 . . ?

loop_
_geom_bond_atom_site_label_1
_geom_bond_atom_site_label_2
_geom_bond_distance
_geom_bond_site_symmetry_2
_geom_bond_publ_flag
Cu1 N4 1.957(7) . ?
Cu1 N1 2.036(7) . ?
Cu1 N3 2.039(6) . ?
Cu1 N2 1.963(7) . ?
N4 C19 1.388(9) . ?
N4 C16 1.341(10) . ?
N1 C1 1.388(9) . ?
N1 C4 1.336(10) . ?
N3 C11 1.396(9) . ?
N3 C14 1.361(10) . ?
N2 C9 1.399(9) . ?
N2 C6 1.343(10) . ?
C11 C12 1.437(10) . ?
C11 C10 1.375(11) . ?
C75 C76 1.190(11) . ?
C75 C13 1.417(12) . ?
N7 C39 1.147(10) . ?
N6 C30 1.140(9) . ?
N10 C64 1.126(10) . ?
C62 C64 1.471(12) . ?
C62 C63 1.454(14) . ?
C62 C61 1.374(13) . ?
N5 C29 1.143(10) . ?
N12 C74 1.119(11) . ?
C3 C2 1.366(12) . ?
C3 C41 1.418(13) . ?
C3 C4 1.460(10) . ?
C12 C13 1.354(11) . ?
C12 C61 1.478(11) . ?
C72 C65 1.345(12) . ?
C72 C74 1.454(14) . ?
C72 C73 1.452(13) . ?
C1 C2 1.439(11) . ?
C1 C20 1.373(11) . ?
C2 C27 1.495(10) . ?
C19 C20 1.396(11) . ?
C19 C18 1.415(12) . ?
C21 C20 1.509(10) . ?
C21 C26 1.362(11) . ?
C21 C22 1.386(11) . ?
C56 H56 0.9500 . ?
C56 C55 1.351(12) . ?
C56 C57 1.428(11) . ?
C76 C77 1.435(13) . ?
C66 C65 1.496(11) . ?
C66 C67 1.325(11) . ?
C66 C71 1.400(10) . ?
C41 C42 1.200(13) . ?
C65 C61 1.451(13) . ?
C16 C17 1.454(12) . ?
C16 C15 1.411(11) . ?
C4 C5 1.385(11) . ?
C55 C10 1.545(10) . ?
C55 C60 1.369(13) . ?
C9 C10 1.389(11) . ?
C9 C8 1.429(12) . ?
C18 H18 0.9500 . ?
C18 C17 1.334(11) . ?
C31 C38 1.349(12) . ?
C31 C32 1.487(12) . ?
C31 C27 1.469(12) . ?
C29 C28 1.414(13) . ?
N9 C63 1.141(11) . ?
C68 H68 0.9500 . ?
C68 C67 1.404(11) . ?
C68 C69 1.383(11) . ?
C26 H26 0.9500 . ?
C26 C25 1.412(11) . ?
N11 C73 1.126(11) . ?
C13 C14 1.472(10) . ?
N8 C40 1.138(11) . ?
C28 C27 1.342(11) . ?
C28 C30 1.450(11) . ?
C67 H67 0.9500 . ?
C70 H70 0.9500 . ?
C70 C71 1.377(11) . ?
C70 C69 1.357(13) . ?
C17 H17 0.9500 . ?
C78 H78 0.9500 . ?
C78 C79 1.371(13) . ?
C78 C77 1.394(11) . ?
C15 C83 1.494(13) . ?
C15 C14 1.384(11) . ?
C6 C5 1.441(11) . ?
C6 C7 1.451(12) . ?
C22 H22 0.9500 . ?
C22 C23 1.371(11) . ?
C24 H24 0.9500 . ?
C24 C23 1.353(13) . ?
C24 C25 1.375(12) . ?
C38 C39 1.426(12) . ?
C38 C40 1.427(13) . ?
C57 H57 0.9500 . ?
C57 C58 1.335(14) . ?
C43 C42 1.426(14) . ?
C43 C44 1.421(13) . ?
C43 C48 1.327(14) . ?
C82 H82 0.9500 . ?
C82 C77 1.372(12) . ?
C82 C81 1.390(13) . ?
C71 H71 0.9500 . ?
C83 C84 1.346(14) . ?
C83 C88 1.403(14) . ?
C69 H69 0.9500 . ?
C23 H23 0.9500 . ?
C32 C33 1.384(13) . ?
C32 C37 1.388(13) . ?
C33 H33 0.9500 . ?
C33 C34 1.417(12) . ?
C60 H60 0.9500 . ?
C60 C59 1.442(12) . ?
C79 H79 0.9500 . ?
C79 C80 1.342(13) . ?
C8 H8 0.9500 . ?
C8 C7 1.354(12) . ?
C84 H84 0.9500 . ?
C84 C85 1.417(13) . ?
C25 H25 0.9500 . ?
C59 H59 0.9500 . ?
C59 C58 1.376(14) . ?
C46 H46 0.9500 . ?
C46 C47 1.420(15) . ?
C46 C45 1.371(16) . ?
C85 H85 0.9500 . ?
C85 C86 1.332(14) . ?
C58 H58 0.9500 . ?
C37 H37 0.9500 . ?
C37 C36 1.432(14) . ?
C88 H88 0.9500 . ?
C88 C87 1.410(14) . ?
C80 H80 0.9500 . ?
C80 C81 1.404(13) . ?
C36 H36 0.9500 . ?
C36 C35 1.348(15) . ?
C5 C49 1.501(15) . ?
C87 H87 0.9500 . ?
C87 C86 1.354(15) . ?
C44 H44 0.9500 . ?
C44 C45 1.394(14) . ?
C53 H53 0.9500 . ?
C53 C52 1.340(15) . ?
C53 C54 1.434(16) . ?
C81 H81 0.9500 . ?
C47 H47 0.9500 . ?
C47 C48 1.377(14) . ?
C34 H34 0.9500 . ?
C34 C35 1.384(15) . ?
C48 H48 0.9500 . ?
C50 H50 0.9500 . ?
C50 C49 1.432(17) . ?
C50 C51 1.404(15) . ?
C45 H45 0.9500 . ?
C49 C54 1.324(17) . ?
C86 H86 0.9500 . ?
C35 H35 0.9500 . ?
C52 H52 0.9500 . ?
C52 C51 1.349(16) . ?
C51 H51 0.9500 . ?
C7 H7 0.9500 . ?
C54 H54 0.9500 . ?

loop_
_geom_torsion_atom_site_label_1
_geom_torsion_atom_site_label_2
_geom_torsion_atom_site_label_3
_geom_torsion_atom_site_label_4
_geom_torsion
_geom_torsion_site_symmetry_1
_geom_torsion_site_symmetry_2
_geom_torsion_site_symmetry_3
_geom_torsion_site_symmetry_4
_geom_torsion_publ_flag
Cu1 N4 C19 C20 13.2(14) . . . . ?
Cu1 N4 C19 C18 -173.7(6) . . . . ?
Cu1 N4 C16 C17 175.6(6) . . . . ?
Cu1 N4 C16 C15 -4.3(15) . . . . ?
Cu1 N1 C1 C2 -166.7(6) . . . . ?
Cu1 N1 C1 C20 14.7(13) . . . . ?
Cu1 N1 C4 C3 167.0(6) . . . . ?
Cu1 N1 C4 C5 -18.6(15) . . . . ?
Cu1 N3 C11 C12 -170.6(6) . . . . ?
Cu1 N3 C11 C10 7.6(13) . . . . ?
Cu1 N3 C14 C13 170.9(6) . . . . ?
Cu1 N3 C14 C15 -12.6(13) . . . . ?
Cu1 N2 C9 C10 18.7(15) . . . . ?
Cu1 N2 C9 C8 -167.6(7) . . . . ?
Cu1 N2 C6 C5 -10.1(17) . . . . ?
Cu1 N2 C6 C7 168.2(7) . . . . ?
N4 C19 C20 C1 0.9(15) . . . . ?
N4 C19 C20 C21 178.2(8) . . . . ?
N4 C19 C18 C17 -4.7(11) . . . . ?
N4 C16 C17 C18 -0.5(11) . . . . ?
N4 C16 C15 C83 -166.7(10) . . . . ?
N4 C16 C15 C14 13.2(16) . . . . ?
N1 C1 C2 C3 -3.2(10) . . . . ?
N1 C1 C2 C27 168.0(9) . . . . ?
N1 C1 C20 C19 -15.5(14) . . . . ?
N1 C1 C20 C21 167.3(8) . . . . ?
N1 C4 C5 C6 6.5(18) . . . . ?
N1 C4 C5 C49 -164.3(11) . . . . ?
N3 C11 C12 C13 -2.4(11) . . . . ?
N3 C11 C12 C61 173.9(9) . . . . ?
N3 C11 C10 C55 169.4(9) . . . . ?
N3 C11 C10 C9 -8.8(16) . . . . ?
N2 C9 C10 C11 -4.8(17) . . . . ?
N2 C9 C10 C55 176.9(9) . . . . ?
N2 C9 C8 C7 -1.1(13) . . . . ?
N2 C6 C5 C4 9.0(19) . . . . ?
N2 C6 C5 C49 -179.9(12) . . . . ?
N2 C6 C7 C8 -1.0(13) . . . . ?
C11 N3 C14 C13 -3.1(10) . . . . ?
C11 N3 C14 C15 173.4(9) . . . . ?
C11 C12 C13 C75 178.5(9) . . . . ?
C11 C12 C13 C14 0.5(10) . . . . ?
C11 C12 C61 C62 -61.3(13) . . . . ?
C11 C12 C61 C65 124.2(10) . . . . ?
C75 C13 C14 N3 -176.3(10) . . . . ?
C75 C13 C14 C15 7.2(16) . . . . ?
C3 C2 C27 C31 -63.1(13) . . . . ?
C3 C2 C27 C28 114.6(11) . . . . ?
C3 C4 C5 C6 -179.8(10) . . . . ?
C3 C4 C5 C49 9.4(18) . . . . ?
C12 C11 C10 C55 -12.8(15) . . . . ?
C12 C11 C10 C9 169.0(10) . . . . ?
C12 C13 C14 N3 1.6(10) . . . . ?
C12 C13 C14 C15 -174.9(9) . . . . ?
C72 C65 C61 C62 164.1(9) . . . . ?
C72 C65 C61 C12 -21.5(13) . . . . ?
C1 N1 C4 C3 -4.5(10) . . . . ?
C1 N1 C4 C5 169.9(10) . . . . ?
C1 C2 C27 C31 126.9(10) . . . . ?
C1 C2 C27 C28 -55.4(14) . . . . ?
C2 C3 C4 N1 2.5(11) . . . . ?
C2 C3 C4 C5 -172.2(10) . . . . ?
C2 C1 C20 C19 166.2(9) . . . . ?
C2 C1 C20 C21 -11.0(14) . . . . ?
C19 N4 C16 C17 -2.3(11) . . . . ?
C19 N4 C16 C15 177.8(10) . . . . ?
C19 C18 C17 C16 3.0(11) . . . . ?
C21 C26 C25 C24 0.7(15) . . . . ?
C21 C22 C23 C24 -0.9(15) . . . . ?
C56 C55 C10 C11 116.7(10) . . . . ?
C56 C55 C10 C9 -64.9(12) . . . . ?
C56 C55 C60 C59 -3.0(14) . . . . ?
C56 C57 C58 C59 -0.3(16) . . . . ?
C66 C65 C61 C62 -22.0(13) . . . . ?
C66 C65 C61 C12 152.4(8) . . . . ?
C41 C3 C2 C1 176.6(9) . . . . ?
C41 C3 C2 C27 4.7(15) . . . . ?
C41 C3 C4 N1 -173.3(10) . . . . ?
C41 C3 C4 C5 12.0(17) . . . . ?
C65 C66 C67 C68 -178.9(9) . . . . ?
C65 C66 C71 C70 179.0(9) . . . . ?
C16 N4 C19 C20 -168.9(9) . . . . ?
C16 N4 C19 C18 4.2(10) . . . . ?
C16 C15 C83 C84 -90.9(11) . . . . ?
C16 C15 C83 C88 82.7(12) . . . . ?
C16 C15 C14 N3 -3.8(16) . . . . ?
C16 C15 C14 C13 172.1(9) . . . . ?
C4 N1 C1 C2 4.7(10) . . . . ?
C4 N1 C1 C20 -173.8(9) . . . . ?
C4 C3 C2 C1 0.5(11) . . . . ?
C4 C3 C2 C27 -171.4(8) . . . . ?
C4 C5 C49 C50 61.2(15) . . . . ?
C4 C5 C49 C54 -117.9(13) . . . . ?
C55 C56 C57 C58 -2.5(14) . . . . ?
C55 C60 C59 C58 0.1(14) . . . . ?
C20 C1 C2 C3 175.4(9) . . . . ?
C20 C1 C2 C27 -13.5(16) . . . . ?
C20 C19 C18 C17 168.6(9) . . . . ?
C20 C21 C26 C25 176.0(9) . . . . ?
C20 C21 C22 C23 -175.8(9) . . . . ?
C9 N2 C6 C5 -178.0(11) . . . . ?
C9 N2 C6 C7 0.3(12) . . . . ?
C9 C8 C7 C6 1.2(12) . . . . ?
C64 C62 C61 C12 170.8(8) . . . . ?
C64 C62 C61 C65 -14.7(15) . . . . ?
C74 C72 C65 C66 -4.6(12) . . . . ?
C74 C72 C65 C61 169.4(8) . . . . ?
C18 C19 C20 C1 -171.2(9) . . . . ?
C18 C19 C20 C21 6.1(14) . . . . ?
C31 C32 C33 C34 -177.7(9) . . . . ?
C31 C32 C37 C36 175.9(9) . . . . ?
C10 C11 C12 C13 179.5(10) . . . . ?
C10 C11 C12 C61 -4.2(17) . . . . ?
C10 C55 C60 C59 178.6(8) . . . . ?
C10 C9 C8 C7 172.5(10) . . . . ?
C29 C28 C27 C2 -6.4(15) . . . . ?
C29 C28 C27 C31 171.1(9) . . . . ?
C29 C28 C30 N6 33(7) . . . . ?
C26 C21 C20 C1 -67.3(12) . . . . ?
C26 C21 C20 C19 115.3(10) . . . . ?
C26 C21 C22 C23 2.9(14) . . . . ?
C13 C12 C61 C62 114.6(11) . . . . ?
C13 C12 C61 C65 -59.9(13) . . . . ?
C67 C66 C65 C72 118.5(10) . . . . ?
C67 C66 C65 C61 -55.6(12) . . . . ?
C67 C66 C71 C70 -0.1(15) . . . . ?
C67 C68 C69 C70 1.0(15) . . . . ?
C63 C62 C61 C12 -3.5(13) . . . . ?
C63 C62 C61 C65 171.0(8) . . . . ?
C17 C16 C15 C83 13.5(15) . . . . ?
C17 C16 C15 C14 -166.7(9) . . . . ?
C61 C12 C13 C75 1.9(16) . . . . ?
C61 C12 C13 C14 -176.1(9) . . . . ?
C78 C79 C80 C81 1(2) . . . . ?
C15 C16 C17 C18 179.4(9) . . . . ?
C15 C83 C84 C85 173.8(8) . . . . ?
C15 C83 C88 C87 -173.2(8) . . . . ?
C6 N2 C9 C10 -173.2(10) . . . . ?
C6 N2 C9 C8 0.5(12) . . . . ?
C6 C5 C49 C50 -109.9(11) . . . . ?
C6 C5 C49 C54 71.0(16) . . . . ?
C22 C21 C20 C1 111.3(10) . . . . ?
C22 C21 C20 C19 -66.1(12) . . . . ?
C22 C21 C26 C25 -2.7(14) . . . . ?
C38 C31 C32 C33 118.5(11) . . . . ?
C38 C31 C32 C37 -56.4(13) . . . . ?
C38 C31 C27 C2 -18.7(14) . . . . ?
C38 C31 C27 C28 163.7(10) . . . . ?
C57 C56 C55 C10 -177.3(8) . . . . ?
C57 C56 C55 C60 4.2(14) . . . . ?
C43 C44 C45 C46 1.6(16) . . . . ?
C71 C66 C65 C72 -60.6(12) . . . . ?
C71 C66 C65 C61 125.2(10) . . . . ?
C71 C66 C67 C68 0.2(15) . . . . ?
C71 C70 C69 C68 -0.9(16) . . . . ?
C83 C15 C14 N3 176.0(10) . . . . ?
C83 C15 C14 C13 -8.0(16) . . . . ?
C83 C84 C85 C86 -1.2(14) . . . . ?
C83 C88 C87 C86 -0.5(14) . . . . ?
C14 N3 C11 C12 3.4(10) . . . . ?
C14 N3 C11 C10 -178.4(9) . . . . ?
C14 C15 C83 C84 89.3(13) . . . . ?
C14 C15 C83 C88 -97.2(11) . . . . ?
C73 C72 C65 C66 179.3(8) . . . . ?
C73 C72 C65 C61 -6.7(15) . . . . ?
C69 C68 C67 C66 -0.7(14) . . . . ?
C69 C70 C71 C66 0.4(15) . . . . ?
C23 C24 C25 C26 1.3(16) . . . . ?
C32 C31 C38 C39 178.4(10) . . . . ?
C32 C31 C38 C40 -4.7(15) . . . . ?
C32 C31 C27 C2 156.7(9) . . . . ?
C32 C31 C27 C28 -20.8(15) . . . . ?
C32 C33 C34 C35 1.8(15) . . . . ?
C32 C37 C36 C35 1.7(15) . . . . ?
C33 C32 C37 C36 1.1(14) . . . . ?
C33 C34 C35 C36 1.0(17) . . . . ?
C60 C55 C10 C11 -64.8(12) . . . . ?
C60 C55 C10 C9 113.7(10) . . . . ?
C60 C59 C58 C57 1.5(16) . . . . ?
C79 C78 C77 C76 177.6(10) . . . . ?
C79 C78 C77 C82 -0.8(17) . . . . ?
C79 C80 C81 C82 -1.5(19) . . . . ?
C77 C78 C79 C80 -0.3(19) . . . . ?
C77 C82 C81 C80 0.4(18) . . . . ?
C8 C9 C10 C11 -177.5(10) . . . . ?
C8 C9 C10 C55 4.1(15) . . . . ?
C84 C83 C88 C87 0.6(13) . . . . ?
C84 C85 C86 C87 1.3(16) . . . . ?
C42 C43 C44 C45 177.8(9) . . . . ?
C42 C43 C48 C47 -179.6(10) . . . . ?
C25 C24 C23 C22 -1.2(16) . . . . ?
C27 C31 C38 C39 -6.2(17) . . . . ?
C27 C31 C38 C40 170.6(9) . . . . ?
C27 C31 C32 C33 -57.1(12) . . . . ?
C27 C31 C32 C37 128.0(9) . . . . ?
C27 C28 C30 N6 -148(6) . . . . ?
C46 C47 C48 C43 2.2(17) . . . . ?
C30 C28 C27 C2 174.9(9) . . . . ?
C30 C28 C27 C31 -7.5(17) . . . . ?
C37 C32 C33 C34 -2.8(15) . . . . ?
C37 C36 C35 C34 -2.8(19) . . . . ?
C88 C83 C84 C85 0.3(13) . . . . ?
C88 C87 C86 C85 -0.4(16) . . . . ?
C5 C6 C7 C8 177.4(11) . . . . ?
C5 C49 C54 C53 178.8(9) . . . . ?
C44 C43 C48 C47 -1.2(16) . . . . ?
C53 C52 C51 C50 3.3(18) . . . . ?
C81 C82 C77 C76 -177.6(11) . . . . ?
C81 C82 C77 C78 0.8(17) . . . . ?
C47 C46 C45 C44 -0.7(17) . . . . ?
C48 C43 C44 C45 -0.7(14) . . . . ?
C50 C49 C54 C53 -0.3(17) . . . . ?
C45 C46 C47 C48 -1.1(16) . . . . ?
C49 C50 C51 C52 1.1(16) . . . . ?
C52 C53 C54 C49 4.2(16) . . . . ?
C51 C50 C49 C5 178.5(9) . . . . ?
C51 C50 C49 C54 -2.4(16) . . . . ?
C7 C6 C5 C4 -169.2(11) . . . . ?
C7 C6 C5 C49 1.9(18) . . . . ?
C54 C53 C52 C51 -5.8(17) . . . . ?

loop_
_smtbx_masks_void_nr
_smtbx_masks_void_average_x
_smtbx_masks_void_average_y
_smtbx_masks_void_average_z
_smtbx_masks_void_volume
_smtbx_masks_void_count_electrons
_smtbx_masks_void_content
1 0.000 -0.023 0.500 254.4 9.3 '1 H2O'
2 0.500 1.000 0.000 206.8 16.2 '1 MeOH'
3 0.450 0.749 0.734 19.6 0.0 ?
4 0.491 0.361 0.454 9.6 0.0 ?
5 0.509 0.639 0.546 9.6 0.0 ?
6 0.550 0.251 0.266 19.6 0.0 ?
